data_1512315
loop_
_publ_author_name
'Nguyen, Huy H.'
'Palazzo, Teresa A.'
'Kurth, Mark J.'

_publ_section_title
;
 Facile One-Pot Assembly of Imidazotriazolobenzodiazepines via
 Indium(III)-Catalyzed Multicomponent Reactions.
;
_journal_issue 17
_journal_name_full 'Organic letters'
_journal_page_first 4492
_journal_page_last 4495
_journal_paper_doi 10.1021/ol402045h
_journal_volume 15
_journal_year 2013
_chemical_formula_moiety 'C24 H17 N5'
_chemical_formula_sum 'C24 H17 N5'
_chemical_formula_weight 375.43
_chemical_name_systematic
;
 ? 
;
_space_group_crystal_system monoclinic
_space_group_IT_number 14
_space_group_name_Hall '-P 2yn'
_space_group_name_H-M_alt 'P 1 21/n 1'
_symmetry_space_group_name_Hall '-P 2yn'
_symmetry_space_group_name_H-M 'P 1 21/n 1'
_atom_sites_solution_hydrogens geom
_atom_sites_solution_primary direct
_atom_sites_solution_secondary difmap
_audit_creation_date 2013-06-30
_audit_creation_method
;
  Olex2 1.2
  (compiled Dec  5 2012 16:17:34, GUI svn.r4385)
;
_cell_angle_alpha 90.00
_cell_angle_beta 93.741(2)
_cell_angle_gamma 90.00
_cell_formula_units_Z 4
_cell_length_a 9.1238(5)
_cell_length_b 9.0077(5)
_cell_length_c 22.5506(13)
_cell_measurement_reflns_used 8039
_cell_measurement_temperature 90(2)
_cell_measurement_theta_max 71.86
_cell_measurement_theta_min 3.93
_cell_volume 1849.36(18)
_computing_molecular_graphics
;
O. V. Dolomanov, L. J. Bourhis, R. J. Gildea, J. A. K. Howard and H. Puschmann,
OLEX2: a complete structure solution, refinement and analysis program.
J. Appl. Cryst. (2009). 42, 339-341.
;
_computing_publication_material
;
O. V. Dolomanov, L. J. Bourhis, R. J. Gildea, J. A. K. Howard and H. Puschmann,
OLEX2: a complete structure solution, refinement and analysis program.
J. Appl. Cryst. (2009). 42, 339-341.
;
_computing_structure_refinement
;
XL, G.M. Sheldrick, Acta Cryst.
(2008). A64, 112-122
;
_computing_structure_solution
;
XS, G.M. Sheldrick, Acta Cryst.
(2008). A64, 112-122
;
_diffrn_ambient_temperature 90.15
_diffrn_measured_fraction_theta_full 0.959
_diffrn_measured_fraction_theta_max 0.959
_diffrn_measurement_device_type 'Bruker APEX-II CCD'
_diffrn_measurement_method '\f and \w scans'
_diffrn_radiation_monochromator graphite
_diffrn_radiation_type CuK\a
_diffrn_radiation_wavelength 1.54178
_diffrn_reflns_av_R_equivalents 0.0296
_diffrn_reflns_av_unetI/netI 0.0292
_diffrn_reflns_limit_h_max 11
_diffrn_reflns_limit_h_min -10
_diffrn_reflns_limit_k_max 10
_diffrn_reflns_limit_k_min -10
_diffrn_reflns_limit_l_max 25
_diffrn_reflns_limit_l_min -27
_diffrn_reflns_number 13140
_diffrn_reflns_theta_full 72.24
_diffrn_reflns_theta_max 72.24
_diffrn_reflns_theta_min 3.93
_diffrn_source 'fine-focus sealed tube'
_diffrn_standards_number 0
_exptl_absorpt_coefficient_mu 0.656
_exptl_absorpt_correction_T_max 0.7536
_exptl_absorpt_correction_T_min 0.6737
_exptl_absorpt_correction_type multi-scan
_exptl_absorpt_process_details
;
SADABS-2008/1 (Bruker,2008) was used for absorption correction.
wR2(int) was 0.0699 before and 0.0418 after correction.
The Ratio of minimum to maximum transmission is 0.8940.
The \l/2 correction factor is 0.0015.
;
_exptl_crystal_colour colourless
_exptl_crystal_density_diffrn 1.348
_exptl_crystal_density_method 'not measured'
_exptl_crystal_description triangular
_exptl_crystal_F_000 784
_exptl_crystal_size_max 0.348
_exptl_crystal_size_mid 0.276
_exptl_crystal_size_min 0.176
_refine_diff_density_max 0.374
_refine_diff_density_min -0.350
_refine_diff_density_rms 0.123
_refine_ls_extinction_method none
_refine_ls_goodness_of_fit_ref 1.148
_refine_ls_hydrogen_treatment mixed
_refine_ls_matrix_type full
_refine_ls_number_parameters 262
_refine_ls_number_reflns 3496
_refine_ls_number_restraints 0
_refine_ls_restrained_S_all 1.148
_refine_ls_R_factor_all 0.0376
_refine_ls_R_factor_gt 0.0340
_refine_ls_shift/su_max 0.001
_refine_ls_shift/su_mean 0.000
_refine_ls_structure_factor_coef Fsqd
_refine_ls_weighting_details 'calc w=1/[\s^2^(Fo^2^)+(0.0538P)^2^+0.6205P] where P=(Fo^2^+2Fc^2^)/3'
_refine_ls_weighting_scheme calc
_refine_ls_wR_factor_gt 0.0929
_refine_ls_wR_factor_ref 0.1049
_reflns_number_gt 3277
_reflns_number_total 3496
_reflns_threshold_expression >2sigma(I)
_cod_data_source_file ol402045h_si_002.cif
_cod_data_source_block tp6
_cod_database_code 1512315
_olex2_refinement_description
;
1. Fixed Uiso
 At 1.2 times of:
  H10 of C10, H9 of C9, H8 of C8, H2 of C2, H1 of C1, H24 of C24, H23 of C23,
  H22 of C22, H21 of C21, H20 of C20, H19 of C19, H18 of C18, H17 of C17, H14
  of C14, H13 of C13, {H12A,H12B} of C12
2.a Secondary CH2 refined with riding coordinates:
 C12(H12A,H12B)
2.b Aromatic/amide H refined with riding coordinates:
 C1(H1), C2(H2), C8(H8), C9(H9), C10(H10), C13(H13), C14(H14), C17(H17),
 C18(H18), C19(H19), C20(H20), C21(H21), C22(H22), C23(H23), C24(H24)
;

loop_
_space_group_symop_id
_space_group_symop_operation_xyz
1 'x, y, z'
2 '-x+1/2, y+1/2, -z+1/2'
3 '-x, -y, -z'
4 'x-1/2, -y-1/2, z-1/2'

loop_
_atom_site_label
_atom_site_type_symbol
_atom_site_fract_x
_atom_site_fract_y
_atom_site_fract_z
_atom_site_U_iso_or_equiv
_atom_site_adp_type
_atom_site_occupancy
_atom_site_symmetry_multiplicity
_atom_site_calc_flag
_atom_site_refinement_flags
N1 N 0.18599(11) 0.11606(11) 0.92962(4) 0.0138(2) Uani 1 1 d .
N2 N -0.13819(11) 0.40933(11) 0.86523(4) 0.0146(2) Uani 1 1 d .
N3 N 0.01772(11) 0.11881(11) 0.85388(4) 0.0132(2) Uani 1 1 d .
N4 N -0.15008(12) 0.56297(12) 0.79225(5) 0.0185(2) Uani 1 1 d .
N5 N -0.14940(11) 0.55550(12) 0.85040(5) 0.0173(2) Uani 1 1 d .
C1 C -0.21963(16) 0.40584(15) 1.02338(6) 0.0241(3) Uani 1 1 d .
H1 H -0.2802 0.4576 1.0491 0.029 Uiso 1 1 calc R
C2 C -0.22461(15) 0.44147(15) 0.96357(6) 0.0213(3) Uani 1 1 d .
H2 H -0.2879 0.5180 0.9482 0.026 Uiso 1 1 calc R
C3 C -0.13604(13) 0.36430(13) 0.92611(5) 0.0150(3) Uani 1 1 d .
C4 C -0.04281(12) 0.24976(13) 0.94741(5) 0.0140(3) Uani 1 1 d .
C5 C 0.05479(13) 0.16457(13) 0.91076(5) 0.0134(2) Uani 1 1 d .
C6 C 0.23679(13) 0.03626(13) 0.88291(5) 0.0136(2) Uani 1 1 d .
C7 C 0.38279(13) -0.03388(13) 0.88860(5) 0.0141(2) Uani 1 1 d .
C8 C 0.49525(14) 0.03185(13) 0.92463(5) 0.0160(3) Uani 1 1 d .
H8 H 0.4773 0.1224 0.9445 0.019 Uiso 1 1 calc R
C9 C 0.63291(14) -0.03380(14) 0.93165(5) 0.0180(3) Uani 1 1 d .
H9 H 0.7086 0.0122 0.9561 0.022 Uiso 1 1 calc R
C10 C 0.66027(14) -0.16676(14) 0.90298(6) 0.0190(3) Uani 1 1 d .
H10 H 0.7547 -0.2113 0.9075 0.023 Uiso 1 1 calc R
C11 C -0.13100(12) 0.32407(14) 0.81583(5) 0.0145(3) Uani 1 1 d .
C12 C -0.11802(13) 0.15957(13) 0.81956(5) 0.0149(3) Uani 1 1 d .
H12A H -0.2035 0.1183 0.8389 0.018 Uiso 1 1 calc R
H12B H -0.1176 0.1172 0.7791 0.018 Uiso 1 1 calc R
C13 C 0.54851(14) -0.23422(14) 0.86757(5) 0.0178(3) Uani 1 1 d .
H13 H 0.5664 -0.3257 0.8483 0.021 Uiso 1 1 calc R
C14 C 0.41098(13) -0.16821(13) 0.86030(5) 0.0159(3) Uani 1 1 d .
H14 H 0.3354 -0.2146 0.8359 0.019 Uiso 1 1 calc R
C15 C 0.13451(13) 0.03656(13) 0.83503(5) 0.0135(2) Uani 1 1 d .
C16 C 0.13698(13) -0.02276(13) 0.77418(5) 0.0137(2) Uani 1 1 d .
C17 C 0.02666(13) -0.11782(13) 0.75064(5) 0.0153(3) Uani 1 1 d .
H17 H -0.0506 -0.1472 0.7744 0.018 Uiso 1 1 calc R
C18 C 0.02975(13) -0.16950(13) 0.69260(6) 0.0171(3) Uani 1 1 d .
H18 H -0.0462 -0.2329 0.6767 0.021 Uiso 1 1 calc R
C19 C 0.14337(14) -0.12889(14) 0.65783(5) 0.0172(3) Uani 1 1 d .
H19 H 0.1449 -0.1638 0.6181 0.021 Uiso 1 1 calc R
C20 C 0.25491(14) -0.03696(14) 0.68140(6) 0.0176(3) Uani 1 1 d .
H20 H 0.3337 -0.0106 0.6579 0.021 Uiso 1 1 calc R
C21 C 0.25167(13) 0.01649(13) 0.73899(5) 0.0155(3) Uani 1 1 d .
H21 H 0.3277 0.0801 0.7546 0.019 Uiso 1 1 calc R
C22 C -0.03964(13) 0.21726(14) 1.00837(5) 0.0167(3) Uani 1 1 d .
H22 H 0.0231 0.1408 1.0242 0.020 Uiso 1 1 calc R
C23 C -0.12621(15) 0.29458(15) 1.04581(6) 0.0210(3) Uani 1 1 d .
H23 H -0.1219 0.2716 1.0870 0.025 Uiso 1 1 calc R
C24 C -0.13840(13) 0.42327(14) 0.76993(5) 0.0166(3) Uani 1 1 d .
H24 H -0.1358 0.3988 0.7290 0.020 Uiso 1 1 calc R

loop_
_atom_site_aniso_label
_atom_site_aniso_U_11
_atom_site_aniso_U_22
_atom_site_aniso_U_33
_atom_site_aniso_U_23
_atom_site_aniso_U_13
_atom_site_aniso_U_12
N1 0.0148(5) 0.0131(5) 0.0136(5) 0.0009(4) 0.0005(4) 0.0012(4)
N2 0.0142(5) 0.0139(5) 0.0155(5) -0.0001(4) 0.0007(4) 0.0030(4)
N3 0.0128(5) 0.0134(5) 0.0133(5) -0.0014(4) -0.0012(4) 0.0020(4)
N4 0.0179(5) 0.0199(5) 0.0176(5) 0.0027(4) -0.0003(4) 0.0033(4)
N5 0.0190(5) 0.0153(5) 0.0176(5) 0.0023(4) -0.0001(4) 0.0035(4)
C1 0.0283(7) 0.0262(7) 0.0186(6) -0.0035(5) 0.0080(5) 0.0061(6)
C2 0.0225(6) 0.0204(6) 0.0215(7) -0.0008(5) 0.0038(5) 0.0063(5)
C3 0.0159(6) 0.0164(6) 0.0126(6) -0.0004(4) 0.0003(4) -0.0004(4)
C4 0.0137(6) 0.0140(6) 0.0141(6) -0.0018(4) 0.0004(4) -0.0021(4)
C5 0.0149(6) 0.0127(6) 0.0123(6) 0.0007(4) -0.0006(4) -0.0005(4)
C6 0.0149(6) 0.0120(5) 0.0138(6) 0.0008(4) 0.0010(4) -0.0002(4)
C7 0.0145(6) 0.0152(6) 0.0126(5) 0.0039(4) 0.0010(4) 0.0014(4)
C8 0.0185(6) 0.0158(6) 0.0134(6) 0.0009(4) -0.0001(5) 0.0017(5)
C9 0.0154(6) 0.0219(6) 0.0164(6) 0.0022(5) -0.0021(5) -0.0003(5)
C10 0.0156(6) 0.0222(6) 0.0191(6) 0.0045(5) 0.0009(5) 0.0056(5)
C11 0.0102(5) 0.0183(6) 0.0148(6) -0.0020(4) -0.0006(4) 0.0021(4)
C12 0.0123(5) 0.0160(6) 0.0159(6) -0.0018(4) -0.0025(4) 0.0018(4)
C13 0.0203(6) 0.0160(6) 0.0173(6) 0.0008(5) 0.0029(5) 0.0035(5)
C14 0.0162(6) 0.0160(6) 0.0153(6) 0.0012(4) -0.0003(4) 0.0000(5)
C15 0.0128(5) 0.0116(5) 0.0161(6) 0.0002(4) 0.0010(4) 0.0012(4)
C16 0.0148(6) 0.0120(5) 0.0139(6) 0.0004(4) -0.0017(4) 0.0035(4)
C17 0.0145(6) 0.0138(6) 0.0175(6) -0.0004(4) 0.0008(4) 0.0015(4)
C18 0.0169(6) 0.0139(6) 0.0200(6) -0.0034(5) -0.0033(5) 0.0008(4)
C19 0.0224(6) 0.0161(6) 0.0129(6) -0.0023(4) -0.0015(5) 0.0042(5)
C20 0.0175(6) 0.0181(6) 0.0174(6) 0.0018(5) 0.0026(5) 0.0019(5)
C21 0.0147(6) 0.0139(6) 0.0177(6) 0.0004(4) -0.0012(5) -0.0004(4)
C22 0.0180(6) 0.0162(6) 0.0158(6) 0.0004(5) -0.0001(5) -0.0010(5)
C23 0.0261(7) 0.0234(7) 0.0137(6) 0.0000(5) 0.0034(5) -0.0014(5)
C24 0.0141(6) 0.0214(6) 0.0141(6) 0.0000(5) -0.0004(4) 0.0028(5)

loop_
_atom_type_symbol
_atom_type_description
_atom_type_scat_dispersion_real
_atom_type_scat_dispersion_imag
_atom_type_scat_source
C C 0.0181 0.0091 'International Tables Vol C Tables 4.2.6.8 and 6.1.1.4'
H H 0.0000 0.0000 'International Tables Vol C Tables 4.2.6.8 and 6.1.1.4'
N N 0.0311 0.0180 'International Tables Vol C Tables 4.2.6.8 and 6.1.1.4'

loop_
_geom_angle_atom_site_label_1
_geom_angle_atom_site_label_2
_geom_angle_atom_site_label_3
_geom_angle
C5 N1 C6 105.62(10)
N5 N2 C3 120.43(10)
C11 N2 N5 110.63(10)
C11 N2 C3 128.94(10)
C5 N3 C12 124.67(10)
C5 N3 C15 107.48(10)
C15 N3 C12 127.75(10)
N5 N4 C24 109.06(10)
N4 N5 N2 106.89(10)
C2 C1 H1 119.9
C2 C1 C23 120.15(12)
C23 C1 H1 119.9
C1 C2 H2 120.3
C1 C2 C3 119.47(12)
C3 C2 H2 120.3
C2 C3 N2 117.94(11)
C2 C3 C4 121.51(11)
C4 C3 N2 120.50(10)
C3 C4 C5 124.60(11)
C3 C4 C22 117.53(11)
C22 C4 C5 117.84(11)
N1 C5 N3 111.48(10)
N1 C5 C4 124.20(11)
N3 C5 C4 124.22(11)
N1 C6 C7 120.26(10)
N1 C6 C15 110.64(10)
C15 C6 C7 129.10(11)
C8 C7 C6 119.63(11)
C8 C7 C14 118.77(11)
C14 C7 C6 121.56(11)
C7 C8 H8 119.7
C9 C8 C7 120.68(11)
C9 C8 H8 119.7
C8 C9 H9 119.9
C8 C9 C10 120.15(12)
C10 C9 H9 119.9
C9 C10 H10 120.2
C9 C10 C13 119.68(11)
C13 C10 H10 120.2
N2 C11 C12 121.63(11)
N2 C11 C24 104.42(11)
C24 C11 C12 133.95(11)
N3 C12 C11 109.94(10)
N3 C12 H12A 109.7
N3 C12 H12B 109.7
C11 C12 H12A 109.7
C11 C12 H12B 109.7
H12A C12 H12B 108.2
C10 C13 H13 119.9
C14 C13 C10 120.20(12)
C14 C13 H13 119.9
C7 C14 H14 119.7
C13 C14 C7 120.52(11)
C13 C14 H14 119.7
N3 C15 C16 122.52(10)
C6 C15 N3 104.77(10)
C6 C15 C16 132.60(11)
C17 C16 C15 121.37(11)
C21 C16 C15 119.58(11)
C21 C16 C17 119.05(11)
C16 C17 H17 119.9
C18 C17 C16 120.22(11)
C18 C17 H17 119.9
C17 C18 H18 119.8
C19 C18 C17 120.30(11)
C19 C18 H18 119.8
C18 C19 H19 120.1
C18 C19 C20 119.72(11)
C20 C19 H19 120.1
C19 C20 H20 119.8
C21 C20 C19 120.31(11)
C21 C20 H20 119.8
C16 C21 H21 119.8
C20 C21 C16 120.37(11)
C20 C21 H21 119.8
C4 C22 H22 119.4
C23 C22 C4 121.14(12)
C23 C22 H22 119.4
C1 C23 H23 119.9
C22 C23 C1 120.19(12)
C22 C23 H23 119.9
N4 C24 C11 108.99(11)
N4 C24 H24 125.5
C11 C24 H24 125.5

loop_
_geom_bond_atom_site_label_1
_geom_bond_atom_site_label_2
_geom_bond_distance
N1 C5 1.3185(16)
N1 C6 1.3802(15)
N2 N5 1.3607(15)
N2 C3 1.4304(15)
N2 C11 1.3582(15)
N3 C5 1.3685(15)
N3 C12 1.4637(15)
N3 C15 1.3872(15)
N4 N5 1.3125(15)
N4 C24 1.3621(17)
C1 H1 0.9500
C1 C2 1.3842(19)
C1 C23 1.3894(19)
C2 H2 0.9500
C2 C3 1.3924(17)
C3 C4 1.4019(17)
C4 C5 1.4700(16)
C4 C22 1.4040(17)
C6 C7 1.4723(16)
C6 C15 1.3802(17)
C7 C8 1.3982(17)
C7 C14 1.3997(17)
C8 H8 0.9500
C8 C9 1.3879(18)
C9 H9 0.9500
C9 C10 1.3914(18)
C10 H10 0.9500
C10 C13 1.3929(18)
C11 C12 1.4885(17)
C11 C24 1.3658(17)
C12 H12A 0.9900
C12 H12B 0.9900
C13 H13 0.9500
C13 C14 1.3885(17)
C14 H14 0.9500
C15 C16 1.4741(16)
C16 C17 1.3994(17)
C16 C21 1.3993(17)
C17 H17 0.9500
C17 C18 1.3911(17)
C18 H18 0.9500
C18 C19 1.3890(18)
C19 H19 0.9500
C19 C20 1.3903(18)
C20 H20 0.9500
C20 C21 1.3873(17)
C21 H21 0.9500
C22 H22 0.9500
C22 C23 1.3815(18)
C23 H23 0.9500
C24 H24 0.9500

loop_
_geom_torsion_atom_site_label_1
_geom_torsion_atom_site_label_2
_geom_torsion_atom_site_label_3
_geom_torsion_atom_site_label_4
_geom_torsion
N1 C6 C7 C8 -31.08(16)
N1 C6 C7 C14 146.74(11)
N1 C6 C15 N3 -0.38(13)
N1 C6 C15 C16 175.75(12)
N2 C3 C4 C5 -1.90(18)
N2 C3 C4 C22 176.21(10)
N2 C11 C12 N3 -61.15(14)
N2 C11 C24 N4 -0.18(13)
N3 C15 C16 C17 -57.70(16)
N3 C15 C16 C21 122.25(13)
N5 N2 C3 C2 36.99(16)
N5 N2 C3 C4 -140.53(12)
N5 N2 C11 C12 179.91(10)
N5 N2 C11 C24 -0.08(12)
N5 N4 C24 C11 0.38(14)
C1 C2 C3 N2 -176.73(12)
C1 C2 C3 C4 0.8(2)
C2 C1 C23 C22 -1.1(2)
C2 C3 C4 C5 -179.33(12)
C2 C3 C4 C22 -1.22(18)
C3 N2 N5 N4 -179.41(10)
C3 N2 C11 C12 -0.40(18)
C3 N2 C11 C24 179.61(11)
C3 C4 C5 N1 144.32(12)
C3 C4 C5 N3 -39.37(18)
C3 C4 C22 C23 0.54(18)
C4 C22 C23 C1 0.6(2)
C5 N1 C6 C7 179.62(11)
C5 N1 C6 C15 -0.01(13)
C5 N3 C12 C11 56.48(15)
C5 N3 C15 C6 0.61(13)
C5 N3 C15 C16 -176.01(11)
C5 C4 C22 C23 178.77(11)
C6 N1 C5 N3 0.41(13)
C6 N1 C5 C4 177.13(11)
C6 C7 C8 C9 178.68(11)
C6 C7 C14 C13 -178.31(11)
C6 C15 C16 C17 126.74(14)
C6 C15 C16 C21 -53.31(19)
C7 C6 C15 N3 -179.97(11)
C7 C6 C15 C16 -3.8(2)
C7 C8 C9 C10 -0.32(18)
C8 C7 C14 C13 -0.48(18)
C8 C9 C10 C13 -0.50(18)
C9 C10 C13 C14 0.82(18)
C10 C13 C14 C7 -0.33(18)
C11 N2 N5 N4 0.31(13)
C11 N2 C3 C2 -142.67(13)
C11 N2 C3 C4 39.81(18)
C12 N3 C5 N1 -177.28(10)
C12 N3 C5 C4 6.00(18)
C12 N3 C15 C6 177.10(11)
C12 N3 C15 C16 0.47(18)
C12 C11 C24 N4 179.84(12)
C14 C7 C8 C9 0.80(18)
C15 N3 C5 N1 -0.66(14)
C15 N3 C5 C4 -177.38(11)
C15 N3 C12 C11 -119.45(12)
C15 C6 C7 C8 148.48(13)
C15 C6 C7 C14 -33.71(19)
C15 C16 C17 C18 178.50(11)
C15 C16 C21 C20 -179.29(11)
C16 C17 C18 C19 0.91(18)
C17 C16 C21 C20 0.67(17)
C17 C18 C19 C20 0.44(18)
C18 C19 C20 C21 -1.23(18)
C19 C20 C21 C16 0.67(18)
C21 C16 C17 C18 -1.45(17)
C22 C4 C5 N1 -33.78(17)
C22 C4 C5 N3 142.52(12)
C23 C1 C2 C3 0.4(2)
C24 N4 N5 N2 -0.42(13)
C24 C11 C12 N3 118.83(14)
